data_7134906
loop_
_publ_author_name
'Steffen, Leo'
'Szych, Lilian S.'
'Franzke, Yannick J.'
'Kopp, Richard O.'
'Ernst, Moritz J.'
'Weber, Manuela'
'M&#xfc;ller, Christian'

_publ_section_title
;
 Di-&#x3c0;-methane rearrangement in 1-phosphabarrelenes: formation and
 reactivity of an unprecedented 2-phosphasemibullvalene.
;
_journal_issue 77
_journal_name_full 'Chemical communications (Cambridge, England)'
_journal_page_first 14907
_journal_page_last 14910
_journal_paper_doi 10.1039/d5cc04015a
_journal_volume 61
_journal_year 2025
_chemical_formula_moiety 'C25 H21 P'
_chemical_formula_sum 'C25 H21 P'
_chemical_formula_weight 352.39
_chemical_properties_physical Air-sensitive,Moisture-sensitive
_space_group_crystal_system monoclinic
_space_group_IT_number 14
_space_group_name_Hall '-P 2yn'
_space_group_name_H-M_alt 'P 1 21/n 1'
_atom_sites_solution_hydrogens geom
_atom_sites_solution_primary dual
_audit_creation_date 2025-07-09
_audit_creation_method
;
Olex2 1.5
(compiled 2025.05.31 svn.r86d253d1 for OlexSys, GUI svn.r7254)
;
_audit_update_record
;
2025-07-09 deposited with the CCDC.	2025-08-19 downloaded from the CCDC.
;
_cell_angle_alpha 90
_cell_angle_beta 91.776(4)
_cell_angle_gamma 90
_cell_formula_units_Z 4
_cell_length_a 7.0080(6)
_cell_length_b 16.5827(16)
_cell_length_c 16.2271(15)
_cell_measurement_reflns_used 9652
_cell_measurement_temperature 100.00
_cell_measurement_theta_max 72.82
_cell_measurement_theta_min 5.34
_cell_volume 1884.9(3)
_computing_molecular_graphics 'Olex2 1.5 (Dolomanov et al., 2009)'
_computing_publication_material 'Olex2 1.5 (Dolomanov et al., 2009)'
_computing_structure_refinement 'SHELXL 2018/3 (Sheldrick, 2015)'
_computing_structure_solution 'SHELXT 2018/2 (Sheldrick, 2018)'
_diffrn_ambient_temperature 100.00
_diffrn_measured_fraction_theta_full 0.991
_diffrn_measured_fraction_theta_max 0.991
_diffrn_measurement_device_type 'Bruker APEX-II CCD'
_diffrn_measurement_method '\f and \w scans'
_diffrn_radiation_type CuK\a
_diffrn_radiation_wavelength 1.54178
_diffrn_reflns_av_R_equivalents 0.0874
_diffrn_reflns_av_unetI/netI 0.0618
_diffrn_reflns_Laue_measured_fraction_full 0.991
_diffrn_reflns_Laue_measured_fraction_max 0.991
_diffrn_reflns_limit_h_max 8
_diffrn_reflns_limit_h_min -8
_diffrn_reflns_limit_k_max 19
_diffrn_reflns_limit_k_min -19
_diffrn_reflns_limit_l_max 18
_diffrn_reflns_limit_l_min -19
_diffrn_reflns_number 17691
_diffrn_reflns_point_group_measured_fraction_full 0.991
_diffrn_reflns_point_group_measured_fraction_max 0.991
_diffrn_reflns_theta_full 66.568
_diffrn_reflns_theta_max 66.568
_diffrn_reflns_theta_min 3.812
_diffrn_standards_number 0
_exptl_absorpt_coefficient_mu 1.303
_exptl_absorpt_correction_T_max 0.5482
_exptl_absorpt_correction_T_min 0.2617
_exptl_absorpt_correction_type multi-scan
_exptl_absorpt_process_details
;
SADABS-2016/2 (Bruker,2016/2) was used for absorption correction.
wR2(int) was 0.1892 before and 0.1114 after correction.
The Ratio of minimum to maximum transmission is 0.4774.
The \l/2 correction factor is Not present.
;
_exptl_crystal_colour colourless
_exptl_crystal_colour_primary colourless
_exptl_crystal_density_diffrn 1.242
_exptl_crystal_description needle
_exptl_crystal_F_000 744
_exptl_crystal_size_max 0.64
_exptl_crystal_size_mid 0.08
_exptl_crystal_size_min 0.08
_refine_diff_density_max 0.404
_refine_diff_density_min -0.706
_refine_diff_density_rms 0.078
_refine_ls_extinction_method none
_refine_ls_goodness_of_fit_ref 1.047
_refine_ls_hydrogen_treatment constr
_refine_ls_matrix_type full
_refine_ls_number_parameters 237
_refine_ls_number_reflns 3300
_refine_ls_number_restraints 0
_refine_ls_restrained_S_all 1.047
_refine_ls_R_factor_all 0.0870
_refine_ls_R_factor_gt 0.0673
_refine_ls_shift/su_max 0.000
_refine_ls_shift/su_mean 0.000
_refine_ls_structure_factor_coef Fsqd
_refine_ls_weighting_details 'w=1/[\s^2^(Fo^2^)+(0.1189P)^2^+1.1082P] where P=(Fo^2^+2Fc^2^)/3'
_refine_ls_weighting_scheme calc
_refine_ls_wR_factor_gt 0.1769
_refine_ls_wR_factor_ref 0.1923
_reflns_Friedel_coverage 0.000
_reflns_number_gt 2553
_reflns_number_total 3300
_reflns_threshold_expression 'I > 2\s(I)'
_cod_data_source_file d5cc04015a2.cif
_cod_data_source_block leo95_a
_cod_depositor_comments 'Adding full bibliography for 7134904--7134908.cif.'
_cod_database_code 7134906
_shelx_shelxl_version_number 2018/3
_shelx_space_group_comment
;
The symmetry employed for this shelxl refinement is uniquely defined
by the following loop, which should always be used as a source of
symmetry information in preference to the above space-group names.
They are only intended as comments.
;
_shelx_estimated_absorpt_t_max 0.903
_shelx_estimated_absorpt_t_min 0.489
_olex2_refinement_description
;
1. Fixed Uiso
 At 1.2 times of:
  All C(H) groups
 At 1.5 times of:
  All C(H,H,H) groups
2.a Ternary CH refined with riding coordinates:
 C3(H3)
2.b Aromatic/amide H refined with riding coordinates:
 C1(H1), C5(H5), C8(H8), C9(H9), C10(H10), C11(H11), C13(H13), C14(H14),
 C16(H16), C17(H17), C20(H20), C21(H21), C23(H23), C24(H24)
2.c Idealised Me refined as rotating group:
 C18(H18A,H18B,H18C), C25(H25A,H25B,H25C)
;
_olex2_submission_special_instructions 'No special instructions were received'

loop_
_space_group_symop_operation_xyz
'x, y, z'
'-x+1/2, y+1/2, -z+1/2'
'-x, -y, -z'
'x-1/2, -y-1/2, z-1/2'

loop_
_atom_site_label
_atom_site_type_symbol
_atom_site_fract_x
_atom_site_fract_y
_atom_site_fract_z
_atom_site_U_iso_or_equiv
_atom_site_adp_type
_atom_site_occupancy
_atom_site_site_symmetry_order
_atom_site_calc_flag
_atom_site_refinement_flags_posn
_atom_site_refinement_flags_adp
_atom_site_refinement_flags_occupancy
_atom_site_disorder_assembly
_atom_site_disorder_group
P1 P -0.02407(10) 0.70747(5) 0.28954(5) 0.0324(3) Uani 1 1 d . . . . .
C1 C 0.0961(4) 0.79008(19) 0.23639(17) 0.0297(7) Uani 1 1 d . . . . .
H1 H 0.025431 0.833798 0.213070 0.036 Uiso 1 1 calc R U . . .
C2 C 0.2866(4) 0.78684(16) 0.23149(16) 0.0229(6) Uani 1 1 d . . . . .
C3 C 0.3817(4) 0.71170(15) 0.26967(16) 0.0202(6) Uani 1 1 d . . . . .
H3 H 0.522725 0.712833 0.261980 0.024 Uiso 1 1 calc R U . . .
C4 C 0.2927(4) 0.63611(17) 0.22967(15) 0.0220(6) Uani 1 1 d . . . . .
C5 C 0.1046(4) 0.62765(19) 0.23683(17) 0.0302(7) Uani 1 1 d . . . . .
H5 H 0.039578 0.581645 0.215233 0.036 Uiso 1 1 calc R U . . .
C6 C 0.1434(4) 0.70934(17) 0.37984(18) 0.0273(6) Uani 1 1 d . . . . .
C7 C 0.3373(4) 0.71192(15) 0.36129(16) 0.0210(6) Uani 1 1 d . . . . .
C8 C 0.4745(4) 0.71731(16) 0.42329(17) 0.0258(6) Uani 1 1 d . . . . .
H8 H 0.605562 0.720456 0.410394 0.031 Uiso 1 1 calc R U . . .
C9 C 0.4202(5) 0.71817(18) 0.50583(18) 0.0316(7) Uani 1 1 d . . . . .
H9 H 0.514702 0.721881 0.548912 0.038 Uiso 1 1 calc R U . . .
C10 C 0.2290(5) 0.71362(17) 0.52453(18) 0.0312(7) Uani 1 1 d . . . . .
H10 H 0.193007 0.712989 0.580488 0.037 Uiso 1 1 calc R U . . .
C11 C 0.0900(4) 0.70997(18) 0.46207(19) 0.0304(7) Uani 1 1 d . . . . .
H11 H -0.041125 0.707910 0.475106 0.037 Uiso 1 1 calc R U . . .
C12 C 0.4057(4) 0.85260(16) 0.19939(15) 0.0220(6) Uani 1 1 d . . . . .
C13 C 0.3385(4) 0.90365(17) 0.13615(17) 0.0274(6) Uani 1 1 d . . . . .
H13 H 0.214142 0.895489 0.112651 0.033 Uiso 1 1 calc R U . . .
C14 C 0.4501(4) 0.96578(18) 0.10732(18) 0.0316(7) Uani 1 1 d . . . . .
H14 H 0.400757 0.999749 0.064600 0.038 Uiso 1 1 calc R U . . .
C15 C 0.6339(4) 0.97939(17) 0.13993(17) 0.0288(7) Uani 1 1 d . . . . .
C16 C 0.6972(4) 0.93103(17) 0.20561(17) 0.0259(6) Uani 1 1 d . . . . .
H16 H 0.818641 0.941168 0.231164 0.031 Uiso 1 1 calc R U . . .
C17 C 0.5866(4) 0.86876(16) 0.23410(16) 0.0238(6) Uani 1 1 d . . . . .
H17 H 0.634482 0.836172 0.278234 0.029 Uiso 1 1 calc R U . . .
C18 C 0.7635(5) 1.0422(2) 0.1061(2) 0.0412(8) Uani 1 1 d . . . . .
H18A H 0.829756 1.070408 0.151711 0.062 Uiso 1 1 calc R U . . .
H18B H 0.688099 1.081021 0.073203 0.062 Uiso 1 1 calc R U . . .
H18C H 0.857475 1.016387 0.071240 0.062 Uiso 1 1 calc R U . . .
C19 C 0.4139(4) 0.57880(16) 0.18417(15) 0.0222(6) Uani 1 1 d . . . . .
C20 C 0.3552(4) 0.49961(18) 0.16958(17) 0.0291(7) Uani 1 1 d . . . . .
H20 H 0.240335 0.480879 0.192586 0.035 Uiso 1 1 calc R U . . .
C21 C 0.4615(5) 0.44754(18) 0.12204(17) 0.0329(7) Uani 1 1 d . . . . .
H21 H 0.416790 0.394157 0.112534 0.039 Uiso 1 1 calc R U . . .
C22 C 0.6321(5) 0.47199(18) 0.08803(17) 0.0322(7) Uani 1 1 d . . . . .
C23 C 0.6904(4) 0.55068(18) 0.10242(17) 0.0293(7) Uani 1 1 d . . . . .
H23 H 0.805338 0.569247 0.079340 0.035 Uiso 1 1 calc R U . . .
C24 C 0.5851(4) 0.60294(17) 0.14967(16) 0.0251(6) Uani 1 1 d . . . . .
H24 H 0.630234 0.656320 0.158827 0.030 Uiso 1 1 calc R U . . .
C25 C 0.7501(6) 0.4151(2) 0.0382(2) 0.0448(9) Uani 1 1 d . . . . .
H25A H 0.774796 0.439486 -0.015436 0.067 Uiso 1 1 calc R U . . .
H25B H 0.680613 0.364308 0.029899 0.067 Uiso 1 1 calc R U . . .
H25C H 0.871614 0.404482 0.067713 0.067 Uiso 1 1 calc R U . . .

loop_
_atom_site_aniso_label
_atom_site_aniso_U_11
_atom_site_aniso_U_22
_atom_site_aniso_U_33
_atom_site_aniso_U_23
_atom_site_aniso_U_13
_atom_site_aniso_U_12
P1 0.0146(4) 0.0545(6) 0.0284(5) 0.0005(3) 0.0027(3) -0.0011(3)
C1 0.0224(15) 0.0434(18) 0.0231(14) 0.0008(12) 0.0002(12) 0.0056(12)
C2 0.0221(14) 0.0314(15) 0.0150(13) -0.0031(10) -0.0012(10) 0.0030(11)
C3 0.0149(13) 0.0286(15) 0.0170(13) -0.0014(10) 0.0011(10) 0.0006(10)
C4 0.0204(13) 0.0302(15) 0.0151(12) 0.0017(10) -0.0014(10) -0.0051(11)
C5 0.0209(14) 0.0437(18) 0.0259(14) -0.0016(13) 0.0005(11) -0.0071(13)
C6 0.0231(15) 0.0358(16) 0.0232(14) 0.0009(11) 0.0054(11) 0.0005(12)
C7 0.0211(14) 0.0231(14) 0.0188(13) 0.0002(10) 0.0025(11) 0.0018(10)
C8 0.0276(15) 0.0271(15) 0.0227(14) 0.0006(11) 0.0025(12) 0.0025(11)
C9 0.0370(17) 0.0322(16) 0.0255(15) -0.0018(12) -0.0013(13) 0.0027(13)
C10 0.0391(18) 0.0327(17) 0.0225(14) -0.0016(12) 0.0080(13) 0.0023(13)
C11 0.0280(16) 0.0365(17) 0.0273(15) 0.0010(12) 0.0096(12) 0.0016(12)
C12 0.0202(13) 0.0284(14) 0.0174(13) -0.0012(10) 0.0012(10) 0.0041(11)
C13 0.0281(15) 0.0314(16) 0.0224(14) 0.0002(11) -0.0063(11) 0.0046(12)
C14 0.0389(17) 0.0310(16) 0.0246(14) 0.0038(12) -0.0041(13) 0.0028(13)
C15 0.0367(16) 0.0254(15) 0.0240(14) 0.0017(11) -0.0007(12) -0.0014(12)
C16 0.0280(15) 0.0258(14) 0.0238(14) -0.0012(11) -0.0035(11) -0.0009(12)
C17 0.0281(14) 0.0254(14) 0.0177(12) -0.0003(11) -0.0012(11) 0.0041(11)
C18 0.051(2) 0.0360(18) 0.0361(17) 0.0106(14) -0.0081(15) -0.0099(15)
C19 0.0235(14) 0.0278(14) 0.0151(12) 0.0015(10) -0.0013(10) -0.0015(11)
C20 0.0360(16) 0.0297(16) 0.0211(14) 0.0057(11) -0.0065(12) -0.0076(12)
C21 0.054(2) 0.0219(15) 0.0224(14) -0.0002(11) -0.0109(13) -0.0008(13)
C22 0.0434(18) 0.0323(16) 0.0203(14) -0.0015(12) -0.0082(12) 0.0126(14)
C23 0.0283(15) 0.0381(17) 0.0216(14) -0.0007(12) 0.0023(11) 0.0069(12)
C24 0.0259(15) 0.0281(15) 0.0211(13) -0.0003(11) -0.0009(11) -0.0003(11)
C25 0.063(2) 0.042(2) 0.0288(16) -0.0071(14) -0.0057(16) 0.0223(17)

loop_
_atom_type_symbol
_atom_type_description
_atom_type_scat_dispersion_real
_atom_type_scat_dispersion_imag
_atom_type_scat_source
C C 0.0181 0.0091 'International Tables Vol C Tables 4.2.6.8 and 6.1.1.4'
H H 0.0000 0.0000 'International Tables Vol C Tables 4.2.6.8 and 6.1.1.4'
P P 0.2955 0.4335 'International Tables Vol C Tables 4.2.6.8 and 6.1.1.4'

loop_
_geom_angle_atom_site_label_1
_geom_angle_atom_site_label_2
_geom_angle_atom_site_label_3
_geom_angle
_geom_angle_site_symmetry_1
_geom_angle_site_symmetry_3
_geom_angle_publ_flag
C1 P1 C6 94.04(13) . . ?
C5 P1 C1 94.60(14) . . ?
C5 P1 C6 94.17(13) . . ?
P1 C1 H1 121.0 . . ?
C2 C1 P1 118.0(2) . . ?
C2 C1 H1 121.0 . . ?
C1 C2 C3 115.4(2) . . ?
C1 C2 C12 124.4(3) . . ?
C12 C2 C3 119.9(2) . . ?
C2 C3 H3 110.7 . . ?
C2 C3 C4 109.1(2) . . ?
C4 C3 H3 110.7 . . ?
C7 C3 C2 107.0(2) . . ?
C7 C3 H3 110.7 . . ?
C7 C3 C4 108.7(2) . . ?
C5 C4 C3 116.0(2) . . ?
C5 C4 C19 123.9(3) . . ?
C19 C4 C3 120.1(2) . . ?
P1 C5 H5 121.1 . . ?
C4 C5 P1 117.9(2) . . ?
C4 C5 H5 121.1 . . ?
C7 C6 P1 115.2(2) . . ?
C11 C6 P1 125.1(2) . . ?
C11 C6 C7 119.7(3) . . ?
C6 C7 C3 115.9(2) . . ?
C8 C7 C3 123.7(2) . . ?
C8 C7 C6 120.4(2) . . ?
C7 C8 H8 120.1 . . ?
C7 C8 C9 119.7(3) . . ?
C9 C8 H8 120.1 . . ?
C8 C9 H9 120.0 . . ?
C10 C9 C8 120.1(3) . . ?
C10 C9 H9 120.0 . . ?
C9 C10 H10 119.8 . . ?
C9 C10 C11 120.3(3) . . ?
C11 C10 H10 119.8 . . ?
C6 C11 H11 120.1 . . ?
C10 C11 C6 119.7(3) . . ?
C10 C11 H11 120.1 . . ?
C13 C12 C2 121.6(2) . . ?
C17 C12 C2 121.0(2) . . ?
C17 C12 C13 117.4(3) . . ?
C12 C13 H13 119.4 . . ?
C14 C13 C12 121.1(3) . . ?
C14 C13 H13 119.4 . . ?
C13 C14 H14 119.4 . . ?
C13 C14 C15 121.1(3) . . ?
C15 C14 H14 119.4 . . ?
C14 C15 C18 122.5(3) . . ?
C16 C15 C14 117.7(3) . . ?
C16 C15 C18 119.8(3) . . ?
C15 C16 H16 119.4 . . ?
C17 C16 C15 121.2(3) . . ?
C17 C16 H16 119.4 . . ?
C12 C17 H17 119.3 . . ?
C16 C17 C12 121.4(2) . . ?
C16 C17 H17 119.3 . . ?
C15 C18 H18A 109.5 . . ?
C15 C18 H18B 109.5 . . ?
C15 C18 H18C 109.5 . . ?
H18A C18 H18B 109.5 . . ?
H18A C18 H18C 109.5 . . ?
H18B C18 H18C 109.5 . . ?
C20 C19 C4 121.1(2) . . ?
C20 C19 C24 117.0(3) . . ?
C24 C19 C4 121.8(2) . . ?
C19 C20 H20 119.4 . . ?
C21 C20 C19 121.3(3) . . ?
C21 C20 H20 119.4 . . ?
C20 C21 H21 119.3 . . ?
C20 C21 C22 121.4(3) . . ?
C22 C21 H21 119.3 . . ?
C21 C22 C25 121.5(3) . . ?
C23 C22 C21 117.4(3) . . ?
C23 C22 C25 121.1(3) . . ?
C22 C23 H23 119.2 . . ?
C24 C23 C22 121.6(3) . . ?
C24 C23 H23 119.2 . . ?
C19 C24 H24 119.3 . . ?
C23 C24 C19 121.4(3) . . ?
C23 C24 H24 119.3 . . ?
C22 C25 H25A 109.5 . . ?
C22 C25 H25B 109.5 . . ?
C22 C25 H25C 109.5 . . ?
H25A C25 H25B 109.5 . . ?
H25A C25 H25C 109.5 . . ?
H25B C25 H25C 109.5 . . ?

loop_
_geom_bond_atom_site_label_1
_geom_bond_atom_site_label_2
_geom_bond_distance
_geom_bond_site_symmetry_2
_geom_bond_publ_flag
P1 C1 1.837(3) . ?
P1 C5 1.829(3) . ?
P1 C6 1.849(3) . ?
C1 H1 0.9500 . ?
C1 C2 1.341(4) . ?
C2 C3 1.535(4) . ?
C2 C12 1.478(4) . ?
C3 H3 1.0000 . ?
C3 C4 1.535(4) . ?
C3 C7 1.528(4) . ?
C4 C5 1.334(4) . ?
C4 C19 1.486(4) . ?
C5 H5 0.9500 . ?
C6 C7 1.402(4) . ?
C6 C11 1.397(4) . ?
C7 C8 1.372(4) . ?
C8 H8 0.9500 . ?
C8 C9 1.404(4) . ?
C9 H9 0.9500 . ?
C9 C10 1.385(4) . ?
C10 H10 0.9500 . ?
C10 C11 1.385(5) . ?
C11 H11 0.9500 . ?
C12 C13 1.401(4) . ?
C12 C17 1.397(4) . ?
C13 H13 0.9500 . ?
C13 C14 1.384(4) . ?
C14 H14 0.9500 . ?
C14 C15 1.396(4) . ?
C15 C16 1.395(4) . ?
C15 C18 1.498(4) . ?
C16 H16 0.9500 . ?
C16 C17 1.379(4) . ?
C17 H17 0.9500 . ?
C18 H18A 0.9800 . ?
C18 H18B 0.9800 . ?
C18 H18C 0.9800 . ?
C19 C20 1.394(4) . ?
C19 C24 1.399(4) . ?
C20 H20 0.9500 . ?
C20 C21 1.390(4) . ?
C21 H21 0.9500 . ?
C21 C22 1.393(5) . ?
C22 C23 1.385(4) . ?
C22 C25 1.506(4) . ?
C23 H23 0.9500 . ?
C23 C24 1.385(4) . ?
C24 H24 0.9500 . ?
C25 H25A 0.9800 . ?
C25 H25B 0.9800 . ?
C25 H25C 0.9800 . ?

loop_
_geom_torsion_atom_site_label_1
_geom_torsion_atom_site_label_2
_geom_torsion_atom_site_label_3
_geom_torsion_atom_site_label_4
_geom_torsion
_geom_torsion_site_symmetry_1
_geom_torsion_site_symmetry_2
_geom_torsion_site_symmetry_3
_geom_torsion_site_symmetry_4
_geom_torsion_publ_flag
P1 C1 C2 C3 1.6(3) . . . . ?
P1 C1 C2 C12 -172.7(2) . . . . ?
P1 C6 C7 C3 -0.8(3) . . . . ?
P1 C6 C7 C8 176.9(2) . . . . ?
P1 C6 C11 C10 -178.2(2) . . . . ?
C1 P1 C5 C4 44.8(3) . . . . ?
C1 P1 C6 C7 -47.0(2) . . . . ?
C1 P1 C6 C11 131.7(3) . . . . ?
C1 C2 C3 C4 56.2(3) . . . . ?
C1 C2 C3 C7 -61.2(3) . . . . ?
C1 C2 C12 C13 -33.0(4) . . . . ?
C1 C2 C12 C17 143.7(3) . . . . ?
C2 C3 C4 C5 -58.7(3) . . . . ?
C2 C3 C4 C19 119.5(2) . . . . ?
C2 C3 C7 C6 60.2(3) . . . . ?
C2 C3 C7 C8 -117.4(3) . . . . ?
C2 C12 C13 C14 179.1(3) . . . . ?
C2 C12 C17 C16 -178.7(2) . . . . ?
C3 C2 C12 C13 152.9(2) . . . . ?
C3 C2 C12 C17 -30.4(4) . . . . ?
C3 C4 C5 P1 2.0(3) . . . . ?
C3 C4 C19 C20 159.9(2) . . . . ?
C3 C4 C19 C24 -24.2(4) . . . . ?
C3 C7 C8 C9 179.1(2) . . . . ?
C4 C3 C7 C6 -57.5(3) . . . . ?
C4 C3 C7 C8 124.9(3) . . . . ?
C4 C19 C20 C21 175.3(2) . . . . ?
C4 C19 C24 C23 -175.4(2) . . . . ?
C5 P1 C1 C2 -47.0(3) . . . . ?
C5 P1 C6 C7 47.9(2) . . . . ?
C5 P1 C6 C11 -133.4(3) . . . . ?
C5 C4 C19 C20 -22.0(4) . . . . ?
C5 C4 C19 C24 153.9(3) . . . . ?
C6 P1 C1 C2 47.6(2) . . . . ?
C6 P1 C5 C4 -49.6(2) . . . . ?
C6 C7 C8 C9 1.6(4) . . . . ?
C7 C3 C4 C5 57.6(3) . . . . ?
C7 C3 C4 C19 -124.2(2) . . . . ?
C7 C6 C11 C10 0.4(4) . . . . ?
C7 C8 C9 C10 0.0(4) . . . . ?
C8 C9 C10 C11 -1.4(4) . . . . ?
C9 C10 C11 C6 1.2(4) . . . . ?
C11 C6 C7 C3 -179.5(2) . . . . ?
C11 C6 C7 C8 -1.8(4) . . . . ?
C12 C2 C3 C4 -129.2(2) . . . . ?
C12 C2 C3 C7 113.4(2) . . . . ?
C12 C13 C14 C15 0.4(4) . . . . ?
C13 C12 C17 C16 -1.9(4) . . . . ?
C13 C14 C15 C16 -3.4(4) . . . . ?
C13 C14 C15 C18 175.5(3) . . . . ?
C14 C15 C16 C17 3.8(4) . . . . ?
C15 C16 C17 C12 -1.2(4) . . . . ?
C17 C12 C13 C14 2.3(4) . . . . ?
C18 C15 C16 C17 -175.1(3) . . . . ?
C19 C4 C5 P1 -176.2(2) . . . . ?
C19 C20 C21 C22 0.9(4) . . . . ?
C20 C19 C24 C23 0.7(4) . . . . ?
C20 C21 C22 C23 -0.9(4) . . . . ?
C20 C21 C22 C25 178.5(3) . . . . ?
C21 C22 C23 C24 0.9(4) . . . . ?
C22 C23 C24 C19 -0.8(4) . . . . ?
C24 C19 C20 C21 -0.7(4) . . . . ?
C25 C22 C23 C24 -178.6(3) . . . . ?
